data_4114223
loop_
_publ_author_name
'Pierre Braunstein'
'Olivier Siri'
'Jean-philippe Taquet'
'Marie-Madeleine Rohmer'
'Marc B\'enard'
'Richard Welter'

_publ_contact_author_address
;
Institut Le Bel, rue Blaise Pascal, 67000 STRASBOURG, FRANCE
;
_publ_contact_author_email bruanst@chimie.u-strasbg.fr
_publ_contact_author_fax 0390241322
_publ_contact_author_name
;
Pierre Braunstein
;
_publ_contact_author_phone 0390241308
_publ_section_title
;
 A 6\p + 6\p Potentially Antiaromatic Zwitterion Preferred to a Quinoidal
 Structure: Its Reactivity Toward Organic and Inorganic Reagents
;
_journal_name_full 'Journal of the American Chemical Society'
_journal_page_first 12246
_journal_page_last 12256
_journal_paper_doi 10.1021/ja0354622
_journal_volume 125
_journal_year 2003
_chemical_formula_moiety 'C18 H31 B Cl2 F4 N2 O2'
_chemical_formula_sum 'C18 H31 B Cl2 F4 N2 O2'
_chemical_formula_weight 465.16
_chemical_name_systematic
; 
 ? 
;
_space_group_IT_number 15
_symmetry_cell_setting monoclinic
_symmetry_space_group_name_Hall '-C 2yc'
_symmetry_space_group_name_H-M 'C 1 2/c 1'
_atom_sites_solution_hydrogens geom
_atom_sites_solution_primary direct
_atom_sites_solution_secondary difmap
_audit_creation_date 10-11-00
_audit_creation_method SHELXL-97
_cell_angle_alpha 90.000(10)
_cell_angle_beta 116.35(5)
_cell_angle_gamma 90.000(10)
_cell_formula_units_Z 16
_cell_length_a 32.358(2)
_cell_length_b 13.502(2)
_cell_length_c 24.127(2)
_cell_measurement_reflns_used 35013
_cell_measurement_temperature 183(2)
_cell_measurement_theta_max 30.034
_cell_measurement_theta_min 0.998
_cell_volume 9446(4)
_computing_cell_refinement 'Denzo (Nonius B.V., 1998)'
_computing_data_collection 'Collect (Nonius B.V., 1998)'
_computing_data_reduction 'Denzo (Nonius B.V., 1998)'
_computing_molecular_graphics 'ATOMS V6 (Dowty, 2002)'
_computing_publication_material 'SHELXL-97 (Sheldrick, 1997)'
_computing_structure_refinement 'SHELXL-97 (Sheldrick, 1997)'
_computing_structure_solution 'SHELXS-97 (Sheldrick, 1997)'
_diffrn_ambient_temperature 183(2)
_diffrn_measured_fraction_theta_full 0.971
_diffrn_measured_fraction_theta_max 0.971
_diffrn_measurement_device_type KappaCCD
_diffrn_measurement_method '\p scans'
_diffrn_radiation_monochromator graphite
_diffrn_radiation_source 'fine-focus sealed tube'
_diffrn_radiation_type MoK\a
_diffrn_radiation_wavelength 0.71070
_diffrn_reflns_av_R_equivalents 0.0000
_diffrn_reflns_av_sigmaI/netI 0.2436
_diffrn_reflns_limit_h_max 37
_diffrn_reflns_limit_h_min -41
_diffrn_reflns_limit_k_max 17
_diffrn_reflns_limit_k_min 0
_diffrn_reflns_limit_l_max 31
_diffrn_reflns_limit_l_min 0
_diffrn_reflns_number 10505
_diffrn_reflns_theta_full 27.46
_diffrn_reflns_theta_max 27.46
_diffrn_reflns_theta_min 2.06
_exptl_absorpt_coefficient_mu 0.322
_exptl_absorpt_correction_type none
_exptl_crystal_colour Red
_exptl_crystal_density_diffrn 1.308
_exptl_crystal_description prism
_exptl_crystal_F_000 3904
_exptl_crystal_size_max 0.13
_exptl_crystal_size_mid 0.10
_exptl_crystal_size_min 0.02
_refine_diff_density_max 0.788
_refine_diff_density_min -0.516
_refine_diff_density_rms 0.078
_refine_ls_extinction_coef 0.00032(10)
_refine_ls_extinction_expression Fc^*^=kFc[1+0.001xFc^2^\l^3^/sin(2\q)]^-1/4^
_refine_ls_extinction_method SHELXL
_refine_ls_goodness_of_fit_ref 1.323
_refine_ls_hydrogen_treatment mixed
_refine_ls_matrix_type full
_refine_ls_number_parameters 524
_refine_ls_number_reflns 10504
_refine_ls_number_restraints 0
_refine_ls_restrained_S_all 1.323
_refine_ls_R_factor_all 0.3036
_refine_ls_R_factor_gt 0.1325
_refine_ls_shift/su_max 0.000
_refine_ls_shift/su_mean 0.000
_refine_ls_structure_factor_coef Fsqd
_refine_ls_weighting_details 'calc w=1/[\s^2^(Fo^2^)+(0.0000P)^2^+0.0000P] where P=(Fo^2^+2Fc^2^)/3'
_refine_ls_weighting_scheme calc
_refine_ls_wR_factor_gt 0.2118
_refine_ls_wR_factor_ref 0.2480
_reflns_number_gt 3649
_reflns_number_total 10504
_reflns_threshold_expression >2sigma(I)
_cod_data_source_file ja0354622si20030618_081901.cif
_cod_data_source_block siri
_cod_original_cell_volume 9445.8(17)
_cod_original_sg_symbol_H-M 'C 2/c'
_cod_database_code 4114223

loop_
_symmetry_equiv_pos_as_xyz
'x, y, z'
'-x, y, -z+1/2'
'x+1/2, y+1/2, z'
'-x+1/2, y+1/2, -z+1/2'
'-x, -y, -z'
'x, -y, z-1/2'
'-x+1/2, -y+1/2, -z'
'x+1/2, -y+1/2, z-1/2'

loop_
_atom_site_label
_atom_site_type_symbol
_atom_site_fract_x
_atom_site_fract_y
_atom_site_fract_z
_atom_site_U_iso_or_equiv
_atom_site_adp_type
_atom_site_occupancy
_atom_site_symmetry_multiplicity
_atom_site_calc_flag
O1 O 0.23796(12) 0.1548(3) 0.34676(16) 0.0410(10) Uani 1 1 d
O2 O 0.34366(13) 0.1121(4) 0.55724(18) 0.0619(14) Uani 1 1 d
O3 O 0.38866(12) -0.0112(3) 0.43553(17) 0.0462(11) Uani 1 1 d
O4 O 0.49170(12) 0.0636(3) 0.64263(17) 0.0428(11) Uani 1 1 d
N1 N 0.17168(15) 0.1541(3) 0.37618(19) 0.0352(12) Uani 1 1 d
H1 H 0.1720 0.1671 0.3415 0.042 Uiso 1 1 calc
N2 N 0.27678(14) 0.1037(3) 0.59020(19) 0.0355(12) Uani 1 1 d
H2 H 0.3059 0.0964 0.6132 0.043 Uiso 1 1 calc
N3 N 0.44257(14) -0.1571(3) 0.4338(2) 0.0345(12) Uani 1 1 d
H3 H 0.4172 -0.1372 0.4039 0.041 Uiso 1 1 calc
N4 N 0.54637(15) -0.0678(3) 0.6414(2) 0.0395(12) Uani 1 1 d
H4 H 0.5496 -0.0243 0.6690 0.047 Uiso 1 1 calc
C4 C 0.21960(17) 0.1240(4) 0.4839(2) 0.0314(13) Uani 1 1 d
H1A H 0.1945 0.1192 0.4929 0.038 Uiso 1 1 calc
C3 C 0.21253(17) 0.1392(4) 0.4240(2) 0.0273(13) Uani 1 1 d
C2A C 0.47643(18) 0.0166(4) 0.5890(2) 0.0320(14) Uani 1 1 d
C4A C 0.49727(18) -0.1228(4) 0.5394(3) 0.0340(14) Uani 1 1 d
H4A H 0.5166 -0.1750 0.5412 0.041 Uiso 1 1 calc
C5 C 0.26395(17) 0.1158(4) 0.5308(2) 0.0270(13) Uani 1 1 d
C6 C 0.30409(19) 0.1200(4) 0.5144(3) 0.0393(15) Uani 1 1 d
C3A C 0.50859(17) -0.0621(4) 0.5898(2) 0.0302(13) Uani 1 1 d
C5A C 0.45685(18) -0.1062(4) 0.4857(2) 0.0314(13) Uani 1 1 d
C1A C 0.43670(18) 0.0364(4) 0.5375(3) 0.0360(14) Uani 1 1 d
H9 H 0.4177 0.0882 0.5376 0.043 Uiso 1 1 calc
C2 C 0.2527(2) 0.1414(4) 0.4083(3) 0.0365(14) Uani 1 1 d
C12 C 0.24707(18) 0.1012(4) 0.6215(2) 0.0357(14) Uani 1 1 d
H11A H 0.2177 0.1312 0.5947 0.043 Uiso 1 1 calc
H11B H 0.2611 0.1410 0.6587 0.043 Uiso 1 1 calc
C6A C 0.42420(19) -0.0230(4) 0.4830(3) 0.0348(14) Uani 1 1 d
C1 C 0.29611(19) 0.1320(4) 0.4517(3) 0.0388(15) Uani 1 1 d
H13 H 0.3206 0.1332 0.4413 0.047 Uiso 1 1 calc
C13 C 0.23825(18) -0.0039(4) 0.6391(3) 0.0383(15) Uani 1 1 d
C7 C 0.12617(18) 0.1509(4) 0.3754(2) 0.0340(14) Uani 1 1 d
H15A H 0.1082 0.2073 0.3523 0.041 Uiso 1 1 calc
H15B H 0.1299 0.1566 0.4175 0.041 Uiso 1 1 calc
C12A C 0.46439(17) -0.2435(4) 0.4206(2) 0.0342(14) Uani 1 1 d
H16A H 0.4970 -0.2435 0.4491 0.041 Uiso 1 1 calc
H16B H 0.4617 -0.2373 0.3791 0.041 Uiso 1 1 calc
C8 C 0.09981(19) 0.0560(5) 0.3468(3) 0.0448(16) Uani 1 1 d
C7A C 0.58437(18) -0.1400(4) 0.6581(3) 0.0394(15) Uani 1 1 d
H18A H 0.6136 -0.1057 0.6786 0.047 Uiso 1 1 calc
H18B H 0.5829 -0.1697 0.6206 0.047 Uiso 1 1 calc
C13A C 0.44338(19) -0.3432(4) 0.4260(3) 0.0409(15) Uani 1 1 d
C8A C 0.5821(2) -0.2224(5) 0.7008(3) 0.0517(18) Uani 1 1 d
C16 C 0.2104(2) 0.0093(5) 0.6753(3) 0.0586(19) Uani 1 1 d
H21A H 0.2281 0.0467 0.7122 0.088 Uiso 1 1 calc
H21B H 0.2032 -0.0545 0.6864 0.088 Uiso 1 1 calc
H21C H 0.1824 0.0440 0.6504 0.088 Uiso 1 1 calc
C14 C 0.2108(2) -0.0643(5) 0.5804(3) 0.0564(19) Uani 1 1 d
H22A H 0.2286 -0.0715 0.5576 0.085 Uiso 1 1 calc
H22B H 0.1824 -0.0307 0.5552 0.085 Uiso 1 1 calc
H22C H 0.2041 -0.1286 0.5914 0.085 Uiso 1 1 calc
C16A C 0.4685(2) -0.4237(4) 0.4080(3) 0.0581(19) Uani 1 1 d
H23A H 0.4648 -0.4116 0.3668 0.087 Uiso 1 1 calc
H23B H 0.4557 -0.4873 0.4095 0.087 Uiso 1 1 calc
H23C H 0.5007 -0.4228 0.4364 0.087 Uiso 1 1 calc
C17A C 0.4627(2) 0.1396(5) 0.6495(3) 0.0557(18) Uani 1 1 d
H24A H 0.4777 0.1669 0.6905 0.084 Uiso 1 1 calc
H24B H 0.4337 0.1113 0.6429 0.084 Uiso 1 1 calc
H24C H 0.4576 0.1911 0.6197 0.084 Uiso 1 1 calc
C15A C 0.3915(2) -0.3449(5) 0.3808(3) 0.071(2) Uani 1 1 d
H25A H 0.3876 -0.3340 0.3394 0.107 Uiso 1 1 calc
H25B H 0.3760 -0.2937 0.3918 0.107 Uiso 1 1 calc
H25C H 0.3788 -0.4081 0.3831 0.107 Uiso 1 1 calc
C11 C 0.0515(2) 0.0690(5) 0.3433(3) 0.072(2) Uani 1 1 d
H26A H 0.0367 0.1256 0.3182 0.108 Uiso 1 1 calc
H26B H 0.0542 0.0788 0.3842 0.108 Uiso 1 1 calc
H26C H 0.0334 0.0109 0.3254 0.108 Uiso 1 1 calc
C10A C 0.5387(2) -0.2873(5) 0.6672(3) 0.066(2) Uani 1 1 d
H27A H 0.5116 -0.2478 0.6569 0.099 Uiso 1 1 calc
H27B H 0.5393 -0.3407 0.6937 0.099 Uiso 1 1 calc
H27C H 0.5384 -0.3137 0.6300 0.099 Uiso 1 1 calc
C14A C 0.4493(2) -0.3604(4) 0.4914(3) 0.062(2) Uani 1 1 d
H28A H 0.4815 -0.3591 0.5197 0.093 Uiso 1 1 calc
H28B H 0.4366 -0.4237 0.4936 0.093 Uiso 1 1 calc
H28C H 0.4336 -0.3092 0.5021 0.093 Uiso 1 1 calc
C10 C 0.1234(2) -0.0328(5) 0.3851(3) 0.063(2) Uani 1 1 d
H29A H 0.1535 -0.0398 0.3868 0.094 Uiso 1 1 calc
H29B H 0.1055 -0.0910 0.3668 0.094 Uiso 1 1 calc
H29C H 0.1263 -0.0245 0.4262 0.094 Uiso 1 1 calc
C15 C 0.2841(2) -0.0540(5) 0.6790(3) 0.069(2) Uani 1 1 d
H30A H 0.3008 -0.0152 0.7155 0.103 Uiso 1 1 calc
H30B H 0.3018 -0.0596 0.6561 0.103 Uiso 1 1 calc
H30C H 0.2785 -0.1188 0.6906 0.103 Uiso 1 1 calc
C17 C 0.2735(2) 0.1544(5) 0.3253(3) 0.061(2) Uani 1 1 d
H31A H 0.2595 0.1633 0.2813 0.092 Uiso 1 1 calc
H31B H 0.2896 0.0923 0.3357 0.092 Uiso 1 1 calc
H31C H 0.2949 0.2074 0.3448 0.092 Uiso 1 1 calc
C9 C 0.0947(2) 0.0442(5) 0.2804(3) 0.064(2) Uani 1 1 d
H32A H 0.0795 0.1014 0.2564 0.095 Uiso 1 1 calc
H32B H 0.0768 -0.0139 0.2618 0.095 Uiso 1 1 calc
H32C H 0.1247 0.0378 0.2818 0.095 Uiso 1 1 calc
C11A C 0.6254(2) -0.2844(6) 0.7198(4) 0.083(3) Uani 1 1 d
H33A H 0.6521 -0.2433 0.7410 0.125 Uiso 1 1 calc
H33B H 0.6261 -0.3123 0.6836 0.125 Uiso 1 1 calc
H33C H 0.6255 -0.3367 0.7468 0.125 Uiso 1 1 calc
C9A C 0.5826(3) -0.1741(6) 0.7596(3) 0.094(3) Uani 1 1 d
H34A H 0.6088 -0.1312 0.7784 0.141 Uiso 1 1 calc
H34B H 0.5843 -0.2250 0.7883 0.141 Uiso 1 1 calc
H34C H 0.5548 -0.1364 0.7482 0.141 Uiso 1 1 calc
F1 F 0.63854(16) -0.2747(4) 0.5818(2) 0.126(2) Uani 1 1 d
F2 F 0.57158(17) -0.3439(4) 0.5473(2) 0.139(2) Uani 1 1 d
F3 F 0.5877(2) -0.2666(4) 0.4813(3) 0.147(2) Uani 1 1 d
F4 F 0.62173(19) -0.3978(4) 0.5179(2) 0.140(2) Uani 1 1 d
B1 B 0.6044(3) -0.3211(7) 0.5336(4) 0.052(2) Uani 1 1 d
F5 F 0.07369(11) 0.3007(3) 0.24414(16) 0.0677(11) Uani 1 1 d
F6 F 0.10880(12) 0.3986(3) 0.20095(16) 0.0725(12) Uani 1 1 d
F7 F 0.14952(13) 0.2932(4) 0.2757(2) 0.114(2) Uani 1 1 d
F8 F 0.1220(2) 0.4229(4) 0.2993(3) 0.144(2) Uani 1 1 d
B2 B 0.1124(3) 0.3558(7) 0.2537(4) 0.055(2) Uani 1 1 d
Cl1 Cl 0.20171(11) 0.3362(3) 0.18233(15) 0.1679(14) Uani 1 1 d
Cl2 Cl 0.26901(10) 0.3859(2) 0.14216(17) 0.1703(14) Uani 1 1 d
C18 C 0.2136(3) 0.3634(6) 0.1216(6) 0.127(4) Uani 1 1 d
H35A H 0.2037 0.3084 0.0928 0.152 Uiso 1 1 calc
H35B H 0.1957 0.4210 0.1002 0.152 Uiso 1 1 calc
Cl3 Cl 0.10469(15) 0.7026(3) 0.4311(2) 0.214(2) Uani 1 1 d
Cl4 Cl 0.19912(17) 0.6512(3) 0.4719(2) 0.240(2) Uani 1 1 d
C19 C 0.1419(4) 0.6306(10) 0.4240(5) 0.181(6) Uani 1 1 d
H36A H 0.1376 0.6352 0.3816 0.218 Uiso 1 1 calc
H36B H 0.1348 0.5630 0.4304 0.218 Uiso 1 1 calc

loop_
_atom_site_aniso_label
_atom_site_aniso_U_11
_atom_site_aniso_U_22
_atom_site_aniso_U_33
_atom_site_aniso_U_23
_atom_site_aniso_U_13
_atom_site_aniso_U_12
O1 0.041(2) 0.054(3) 0.026(2) -0.002(2) 0.0128(19) -0.004(2)
O2 0.028(2) 0.104(4) 0.046(3) 0.014(3) 0.009(2) 0.008(3)
O3 0.034(2) 0.053(3) 0.035(2) 0.002(2) 0.001(2) 0.013(2)
O4 0.036(2) 0.047(3) 0.039(2) -0.012(2) 0.010(2) 0.006(2)
N1 0.032(3) 0.038(3) 0.025(3) 0.003(2) 0.004(2) 0.000(2)
N2 0.028(3) 0.045(3) 0.025(3) 0.000(2) 0.004(2) -0.004(2)
N3 0.024(3) 0.036(3) 0.030(3) 0.006(2) 0.000(2) 0.000(2)
N4 0.033(3) 0.030(3) 0.043(3) -0.005(2) 0.005(2) 0.000(2)
C4 0.029(3) 0.029(3) 0.030(3) 0.001(3) 0.008(3) -0.008(3)
C3 0.031(3) 0.018(3) 0.026(3) -0.001(2) 0.006(3) -0.003(2)
C2A 0.035(3) 0.030(3) 0.033(3) -0.003(3) 0.017(3) -0.009(3)
C4A 0.034(3) 0.027(3) 0.044(4) 0.007(3) 0.019(3) 0.003(3)
C5 0.022(3) 0.025(3) 0.025(3) 0.004(2) 0.002(2) 0.000(2)
C6 0.032(3) 0.041(4) 0.039(4) 0.002(3) 0.010(3) -0.006(3)
C3A 0.021(3) 0.031(3) 0.033(3) 0.005(3) 0.006(3) 0.000(3)
C5A 0.033(3) 0.030(3) 0.029(3) 0.000(3) 0.011(3) -0.006(3)
C1A 0.033(3) 0.030(3) 0.040(4) -0.001(3) 0.012(3) 0.007(3)
C2 0.047(4) 0.021(3) 0.044(4) -0.005(3) 0.023(3) 0.000(3)
C12 0.034(3) 0.039(4) 0.032(3) 0.003(3) 0.012(3) 0.003(3)
C6A 0.034(3) 0.032(4) 0.039(4) 0.001(3) 0.016(3) -0.003(3)
C1 0.029(3) 0.046(4) 0.043(4) 0.006(3) 0.017(3) 0.002(3)
C13 0.023(3) 0.042(4) 0.042(4) 0.011(3) 0.007(3) 0.005(3)
C7 0.024(3) 0.038(4) 0.028(3) -0.001(3) 0.000(2) 0.004(3)
C12A 0.028(3) 0.035(4) 0.038(4) -0.003(3) 0.013(3) -0.003(3)
C8 0.031(4) 0.042(4) 0.049(4) -0.006(3) 0.006(3) 0.002(3)
C7A 0.022(3) 0.034(4) 0.049(4) 0.013(3) 0.003(3) 0.003(3)
C13A 0.033(3) 0.037(4) 0.045(4) 0.002(3) 0.011(3) -0.004(3)
C8A 0.045(4) 0.055(5) 0.038(4) 0.007(3) 0.003(3) 0.000(4)
C16 0.039(4) 0.070(5) 0.056(4) 0.015(4) 0.012(3) -0.002(4)
C14 0.052(4) 0.047(4) 0.065(5) 0.009(4) 0.021(4) 0.000(4)
C16A 0.055(4) 0.040(4) 0.072(5) -0.009(4) 0.022(4) -0.003(3)
C17A 0.047(4) 0.067(5) 0.036(4) -0.016(4) 0.003(3) 0.002(4)
C15A 0.038(4) 0.052(5) 0.096(6) -0.016(4) 0.004(4) -0.018(4)
C11 0.049(4) 0.068(5) 0.096(6) -0.034(4) 0.031(4) -0.019(4)
C10A 0.049(4) 0.056(5) 0.064(5) 0.024(4) -0.002(4) -0.006(4)
C14A 0.093(6) 0.029(4) 0.077(5) -0.002(4) 0.050(5) -0.020(4)
C10 0.059(5) 0.044(4) 0.079(5) 0.007(4) 0.025(4) -0.011(4)
C15 0.051(4) 0.083(6) 0.064(5) 0.038(4) 0.020(4) 0.018(4)
C17 0.072(5) 0.078(5) 0.047(4) -0.006(4) 0.039(4) -0.012(4)
C9 0.068(5) 0.058(5) 0.045(4) -0.017(4) 0.008(4) -0.001(4)
C11A 0.051(5) 0.081(6) 0.087(6) 0.052(5) 0.003(4) 0.015(4)
C9A 0.097(7) 0.108(7) 0.048(5) 0.020(5) 0.007(4) -0.019(5)
F1 0.093(4) 0.167(5) 0.107(4) -0.050(4) 0.034(3) -0.074(4)
F2 0.092(4) 0.221(7) 0.117(4) -0.064(4) 0.059(3) -0.078(4)
F3 0.191(6) 0.100(4) 0.119(5) 0.048(4) 0.040(4) 0.051(4)
F4 0.163(5) 0.141(5) 0.110(4) 0.017(4) 0.054(4) 0.099(4)
B1 0.031(4) 0.065(6) 0.048(5) 0.004(5) 0.008(4) -0.002(4)
F5 0.041(2) 0.080(3) 0.061(3) 0.014(2) 0.0026(19) -0.009(2)
F6 0.062(2) 0.087(3) 0.043(2) 0.030(2) 0.0002(19) -0.007(2)
F7 0.039(2) 0.163(5) 0.114(4) 0.102(4) 0.009(2) 0.017(3)
F8 0.218(6) 0.133(5) 0.134(5) -0.071(4) 0.125(5) -0.091(5)
B2 0.044(5) 0.062(6) 0.041(5) -0.004(5) 0.002(4) -0.014(5)
Cl1 0.160(3) 0.192(3) 0.134(3) -0.018(2) 0.049(2) -0.067(2)
Cl2 0.108(2) 0.157(3) 0.234(4) 0.055(3) 0.065(2) 0.015(2)
C18 0.124(9) 0.078(7) 0.206(12) 0.004(7) 0.099(9) -0.022(6)
Cl3 0.301(5) 0.142(3) 0.324(5) 0.082(3) 0.252(5) 0.068(3)
Cl4 0.244(5) 0.244(5) 0.289(6) -0.076(4) 0.170(5) -0.021(4)
C19 0.133(10) 0.239(15) 0.134(10) 0.004(10) 0.025(8) 0.112(11)

loop_
_atom_type_symbol
_atom_type_description
_atom_type_scat_dispersion_real
_atom_type_scat_dispersion_imag
_atom_type_scat_source
C C 0.0033 0.0016 'International Tables Vol C Tables 4.2.6.8 and 6.1.1.4'
H H 0.0000 0.0000 'International Tables Vol C Tables 4.2.6.8 and 6.1.1.4'
O O 0.0106 0.0060 'International Tables Vol C Tables 4.2.6.8 and 6.1.1.4'
N N 0.0061 0.0033 'International Tables Vol C Tables 4.2.6.8 and 6.1.1.4'
B B 0.0013 0.0007 'International Tables Vol C Tables 4.2.6.8 and 6.1.1.4'
F F 0.0171 0.0103 'International Tables Vol C Tables 4.2.6.8 and 6.1.1.4'
Cl Cl 0.1484 0.1585 'International Tables Vol C Tables 4.2.6.8 and 6.1.1.4'

loop_
_geom_angle_atom_site_label_1
_geom_angle_atom_site_label_2
_geom_angle_atom_site_label_3
_geom_angle
C2 O1 C17 116.0(5)
C2A O4 C17A 118.2(4)
C3 N1 C7 127.8(4)
C3 N1 H1 116.1
C7 N1 H1 116.1
C5 N2 C12 127.2(4)
C5 N2 H2 116.4
C12 N2 H2 116.4
C5A N3 C12A 128.3(4)
C5A N3 H3 115.8
C12A N3 H3 115.8
C3A N4 C7A 127.9(5)
C3A N4 H4 116.1
C7A N4 H4 116.1
C3 C4 C5 120.0(5)
C3 C4 H1A 120.0
C5 C4 H1A 120.0
N1 C3 C4 124.9(5)
N1 C3 C2 114.5(5)
C4 C3 C2 120.5(5)
O4 C2A C1A 126.1(5)
O4 C2A C3A 112.0(5)
C1A C2A C3A 121.8(5)
C3A C4A C5A 119.9(5)
C3A C4A H4A 120.1
C5A C4A H4A 120.1
N2 C5 C4 127.8(5)
N2 C5 C6 113.4(4)
C4 C5 C6 118.8(5)
O2 C6 C1 121.7(5)
O2 C6 C5 117.7(5)
C1 C6 C5 120.5(5)
N4 C3A C4A 125.3(5)
N4 C3A C2A 114.3(5)
C4A C3A C2A 120.4(5)
N3 C5A C4A 126.0(5)
N3 C5A C6A 113.6(5)
C4A C5A C6A 120.4(5)
C2A C1A C6A 119.6(5)
C2A C1A H9 120.2
C6A C1A H9 120.2
C1 C2 O1 127.6(5)
C1 C2 C3 121.7(5)
O1 C2 C3 110.8(5)
N2 C12 C13 114.1(5)
N2 C12 H11A 108.7
C13 C12 H11A 108.7
N2 C12 H11B 108.7
C13 C12 H11B 108.7
H11A C12 H11B 107.6
O3 C6A C1A 123.5(5)
O3 C6A C5A 118.9(5)
C1A C6A C5A 117.7(5)
C2 C1 C6 118.4(5)
C2 C1 H13 120.8
C6 C1 H13 120.8
C16 C13 C15 110.4(5)
C16 C13 C14 110.3(5)
C15 C13 C14 110.6(5)
C16 C13 C12 106.3(5)
C15 C13 C12 109.6(5)
C14 C13 C12 109.6(5)
N1 C7 C8 112.7(4)
N1 C7 H15A 109.0
C8 C7 H15A 109.0
N1 C7 H15B 109.0
C8 C7 H15B 109.0
H15A C7 H15B 107.8
N3 C12A C13A 113.8(4)
N3 C12A H16A 108.8
C13A C12A H16A 108.8
N3 C12A H16B 108.8
C13A C12A H16B 108.8
H16A C12A H16B 107.7
C10 C8 C7 111.3(5)
C10 C8 C11 110.6(6)
C7 C8 C11 106.2(5)
C10 C8 C9 110.4(5)
C7 C8 C9 109.8(5)
C11 C8 C9 108.5(5)
N4 C7A C8A 112.2(5)
N4 C7A H18A 109.2
C8A C7A H18A 109.2
N4 C7A H18B 109.2
C8A C7A H18B 109.2
H18A C7A H18B 107.9
C14A C13A C16A 110.3(5)
C14A C13A C12A 111.3(5)
C16A C13A C12A 106.7(5)
C14A C13A C15A 109.1(5)
C16A C13A C15A 109.7(5)
C12A C13A C15A 109.6(5)
C11A C8A C7A 106.7(5)
C11A C8A C10A 110.4(6)
C7A C8A C10A 111.1(5)
C11A C8A C9A 108.8(6)
C7A C8A C9A 108.9(5)
C10A C8A C9A 110.8(6)
C13 C16 H21A 109.5
C13 C16 H21B 109.5
H21A C16 H21B 109.5
C13 C16 H21C 109.5
H21A C16 H21C 109.5
H21B C16 H21C 109.5
C13 C14 H22A 109.5
C13 C14 H22B 109.5
H22A C14 H22B 109.5
C13 C14 H22C 109.5
H22A C14 H22C 109.5
H22B C14 H22C 109.5
C13A C16A H23A 109.5
C13A C16A H23B 109.5
H23A C16A H23B 109.5
C13A C16A H23C 109.5
H23A C16A H23C 109.5
H23B C16A H23C 109.5
O4 C17A H24A 109.5
O4 C17A H24B 109.5
H24A C17A H24B 109.5
O4 C17A H24C 109.5
H24A C17A H24C 109.5
H24B C17A H24C 109.5
C13A C15A H25A 109.5
C13A C15A H25B 109.5
H25A C15A H25B 109.5
C13A C15A H25C 109.5
H25A C15A H25C 109.5
H25B C15A H25C 109.5
C8 C11 H26A 109.5
C8 C11 H26B 109.5
H26A C11 H26B 109.5
C8 C11 H26C 109.5
H26A C11 H26C 109.5
H26B C11 H26C 109.5
C8A C10A H27A 109.5
C8A C10A H27B 109.5
H27A C10A H27B 109.5
C8A C10A H27C 109.5
H27A C10A H27C 109.5
H27B C10A H27C 109.5
C13A C14A H28A 109.5
C13A C14A H28B 109.5
H28A C14A H28B 109.5
C13A C14A H28C 109.5
H28A C14A H28C 109.5
H28B C14A H28C 109.5
C8 C10 H29A 109.5
C8 C10 H29B 109.5
H29A C10 H29B 109.5
C8 C10 H29C 109.5
H29A C10 H29C 109.5
H29B C10 H29C 109.5
C13 C15 H30A 109.5
C13 C15 H30B 109.5
H30A C15 H30B 109.5
C13 C15 H30C 109.5
H30A C15 H30C 109.5
H30B C15 H30C 109.5
O1 C17 H31A 109.5
O1 C17 H31B 109.5
H31A C17 H31B 109.5
O1 C17 H31C 109.5
H31A C17 H31C 109.5
H31B C17 H31C 109.5
C8 C9 H32A 109.5
C8 C9 H32B 109.5
H32A C9 H32B 109.5
C8 C9 H32C 109.5
H32A C9 H32C 109.5
H32B C9 H32C 109.5
C8A C11A H33A 109.5
C8A C11A H33B 109.5
H33A C11A H33B 109.5
C8A C11A H33C 109.5
H33A C11A H33C 109.5
H33B C11A H33C 109.5
C8A C9A H34A 109.5
C8A C9A H34B 109.5
H34A C9A H34B 109.5
C8A C9A H34C 109.5
H34A C9A H34C 109.5
H34B C9A H34C 109.5
F2 B1 F4 113.2(8)
F2 B1 F3 109.7(7)
F4 B1 F3 101.9(7)
F2 B1 F1 110.1(7)
F4 B1 F1 108.9(7)
F3 B1 F1 112.9(7)
F8 B2 F6 111.8(7)
F8 B2 F7 104.7(6)
F6 B2 F7 108.8(7)
F8 B2 F5 111.0(7)
F6 B2 F5 112.2(6)
F7 B2 F5 107.8(6)
Cl2 C18 Cl1 114.0(7)
Cl2 C18 H35A 108.8
Cl1 C18 H35A 108.8
Cl2 C18 H35B 108.8
Cl1 C18 H35B 108.8
H35A C18 H35B 107.7
Cl3 C19 Cl4 117.6(8)
Cl3 C19 H36A 107.9
Cl4 C19 H36A 107.9
Cl3 C19 H36B 107.9
Cl4 C19 H36B 107.9
H36A C19 H36B 107.2

loop_
_geom_bond_atom_site_label_1
_geom_bond_atom_site_label_2
_geom_bond_distance
O1 C2 1.354(6)
O1 C17 1.457(7)
O2 C6 1.243(6)
O3 C6A 1.220(6)
O4 C2A 1.325(6)
O4 C17A 1.449(7)
N1 C3 1.328(6)
N1 C7 1.465(6)
N1 H1 0.8600
N2 C5 1.314(6)
N2 C12 1.462(6)
N2 H2 0.8600
N3 C5A 1.319(6)
N3 C12A 1.470(6)
N3 H3 0.8600
N4 C3A 1.303(6)
N4 C7A 1.479(6)
N4 H4 0.8600
C4 C3 1.375(7)
C4 C5 1.382(7)
C4 H1A 0.9300
C3 C2 1.508(7)
C2A C1A 1.360(7)
C2A C3A 1.481(7)
C4A C3A 1.375(7)
C4A C5A 1.391(7)
C4A H4A 0.9300
C5 C6 1.517(7)
C6 C1 1.427(7)
C5A C6A 1.524(7)
C1A C6A 1.436(7)
C1A H9 0.9300
C2 C1 1.334(7)
C12 C13 1.544(7)
C12 H11A 0.9700
C12 H11B 0.9700
C1 H13 0.9300
C13 C16 1.517(8)
C13 C15 1.521(7)
C13 C14 1.532(8)
C7 C8 1.525(7)
C7 H15A 0.9700
C7 H15B 0.9700
C12A C13A 1.540(7)
C12A H16A 0.9700
C12A H16B 0.9700
C8 C10 1.499(8)
C8 C11 1.539(8)
C8 C9 1.543(8)
C7A C8A 1.541(8)
C7A H18A 0.9700
C7A H18B 0.9700
C13A C14A 1.521(8)
C13A C16A 1.530(8)
C13A C15A 1.542(8)
C8A C11A 1.518(8)
C8A C10A 1.544(8)
C8A C9A 1.553(9)
C16 H21A 0.9600
C16 H21B 0.9600
C16 H21C 0.9600
C14 H22A 0.9600
C14 H22B 0.9600
C14 H22C 0.9600
C16A H23A 0.9600
C16A H23B 0.9600
C16A H23C 0.9600
C17A H24A 0.9600
C17A H24B 0.9600
C17A H24C 0.9600
C15A H25A 0.9600
C15A H25B 0.9600
C15A H25C 0.9600
C11 H26A 0.9600
C11 H26B 0.9600
C11 H26C 0.9600
C10A H27A 0.9600
C10A H27B 0.9600
C10A H27C 0.9600
C14A H28A 0.9600
C14A H28B 0.9600
C14A H28C 0.9600
C10 H29A 0.9600
C10 H29B 0.9600
C10 H29C 0.9600
C15 H30A 0.9600
C15 H30B 0.9600
C15 H30C 0.9600
C17 H31A 0.9600
C17 H31B 0.9600
C17 H31C 0.9600
C9 H32A 0.9600
C9 H32B 0.9600
C9 H32C 0.9600
C11A H33A 0.9600
C11A H33B 0.9600
C11A H33C 0.9600
C9A H34A 0.9600
C9A H34B 0.9600
C9A H34C 0.9600
F1 B1 1.350(8)
F2 B1 1.283(8)
F3 B1 1.350(8)
F4 B1 1.311(9)
F5 B2 1.386(8)
F6 B2 1.355(8)
F7 B2 1.368(9)
F8 B2 1.351(8)
Cl1 C18 1.711(11)
Cl2 C18 1.662(9)
C18 H35A 0.9700
C18 H35B 0.9700
Cl3 C19 1.616(11)
Cl4 C19 1.714(12)
C19 H36A 0.9700
C19 H36B 0.9700

loop_
_geom_torsion_atom_site_label_1
_geom_torsion_atom_site_label_2
_geom_torsion_atom_site_label_3
_geom_torsion_atom_site_label_4
_geom_torsion
C7 N1 C3 C4 -4.4(9)
C7 N1 C3 C2 176.3(5)
C5 C4 C3 N1 -175.8(5)
C5 C4 C3 C2 3.5(8)
C17A O4 C2A C1A 3.9(8)
C17A O4 C2A C3A -177.3(5)
C12 N2 C5 C4 -3.5(9)
C12 N2 C5 C6 177.0(5)
C3 C4 C5 N2 178.2(5)
C3 C4 C5 C6 -2.3(8)
N2 C5 C6 O2 -0.2(8)
C4 C5 C6 O2 -179.7(6)
N2 C5 C6 C1 179.5(5)
C4 C5 C6 C1 -0.1(8)
C7A N4 C3A C4A -1.5(9)
C7A N4 C3A C2A 177.3(5)
C5A C4A C3A N4 -176.8(5)
C5A C4A C3A C2A 4.5(8)
O4 C2A C3A N4 -2.8(7)
C1A C2A C3A N4 176.0(5)
O4 C2A C3A C4A 176.1(5)
C1A C2A C3A C4A -5.1(8)
C12A N3 C5A C4A 1.9(9)
C12A N3 C5A C6A -177.9(4)
C3A C4A C5A N3 178.2(5)
C3A C4A C5A C6A -2.0(8)
O4 C2A C1A C6A -178.4(5)
C3A C2A C1A C6A 2.9(8)
C17 O1 C2 C1 3.0(8)
C17 O1 C2 C3 -177.8(4)
N1 C3 C2 C1 177.1(5)
C4 C3 C2 C1 -2.3(8)
N1 C3 C2 O1 -2.2(6)
C4 C3 C2 O1 178.4(5)
C5 N2 C12 C13 102.8(6)
C2A C1A C6A O3 178.3(5)
C2A C1A C6A C5A -0.4(8)
N3 C5A C6A O3 1.0(7)
C4A C5A C6A O3 -178.8(5)
N3 C5A C6A C1A 179.7(5)
C4A C5A C6A C1A -0.1(8)
O1 C2 C1 C6 179.0(5)
C3 C2 C1 C6 -0.2(8)
O2 C6 C1 C2 -179.1(6)
C5 C6 C1 C2 1.3(9)
N2 C12 C13 C16 175.4(4)
N2 C12 C13 C15 56.1(6)
N2 C12 C13 C14 -65.4(6)
C3 N1 C7 C8 -103.6(6)
C5A N3 C12A C13A 98.7(6)
N1 C7 C8 C10 65.4(6)
N1 C7 C8 C11 -174.3(5)
N1 C7 C8 C9 -57.1(6)
C3A N4 C7A C8A -101.6(7)
N3 C12A C13A C14A -62.1(6)
N3 C12A C13A C16A 177.5(5)
N3 C12A C13A C15A 58.8(6)
N4 C7A C8A C11A -174.1(5)
N4 C7A C8A C10A 65.6(7)
N4 C7A C8A C9A -56.7(6)
